data_7127081
loop_
_publ_author_name
'Yuan, Shuo'
'Yue, Ya-Le'
'Zhang, Dan-Qing'
'Zhang, Jing-Ya'
'Yu, Bin'
'Liu, Hong-Min'

_publ_section_title
;
 Synthesis of new tetracyclic benzodiazepine-fused isoindolinones using
 recyclable mesoporous silica nanoparticles.
;
_journal_issue 77
_journal_name_full 'Chemical communications (Cambridge, England)'
_journal_page_first 11461
_journal_page_last 11464
_journal_paper_doi 10.1039/d0cc04875e
_journal_volume 56
_journal_year 2020
_chemical_formula_moiety 'C23 H18 N2 O3'
_chemical_formula_sum 'C23 H18 N2 O3'
_chemical_formula_weight 370.39
_space_group_crystal_system monoclinic
_space_group_IT_number 14
_space_group_name_Hall '-P 2yn'
_space_group_name_H-M_alt 'P 1 21/n 1'
_atom_sites_solution_hydrogens geom
_atom_sites_solution_primary dual
_audit_creation_date 2019-04-03
_audit_creation_method
;
Olex2 1.2
(compiled 2018.05.29 svn.r3508 for OlexSys, GUI svn.r5506)
;
_audit_update_record
;
2019-04-08 deposited with the CCDC.	2020-08-17 downloaded from the CCDC.
;
_cell_angle_alpha 90
_cell_angle_beta 108.564(12)
_cell_angle_gamma 90
_cell_formula_units_Z 4
_cell_length_a 9.7282(15)
_cell_length_b 14.5036(12)
_cell_length_c 13.5002(9)
_cell_measurement_reflns_used 7570
_cell_measurement_temperature 298
_cell_measurement_theta_max 27.314
_cell_measurement_theta_min 2.269
_cell_volume 1805.7(4)
_computing_cell_refinement 'SAINT v8.37A (Bruker, 2015)'
_computing_data_reduction 'SAINT v8.37A (Bruker, 2015)'
_computing_molecular_graphics 'Olex2 (Dolomanov et al., 2009)'
_computing_publication_material 'Olex2 (Dolomanov et al., 2009)'
_computing_structure_refinement 'ShelXL (Sheldrick, 2015)'
_computing_structure_solution 'ShelXT (Sheldrick, 2015)'
_diffrn_ambient_temperature 298
_diffrn_measured_fraction_theta_full 0.999
_diffrn_measured_fraction_theta_max 0.996
_diffrn_measurement_device_type 'Bruker APEX-II CCD'
_diffrn_radiation_type MoK\a
_diffrn_radiation_wavelength 0.71073
_diffrn_reflns_av_R_equivalents 0.0937
_diffrn_reflns_av_unetI/netI 0.0549
_diffrn_reflns_Laue_measured_fraction_full 0.999
_diffrn_reflns_Laue_measured_fraction_max 0.996
_diffrn_reflns_limit_h_max 12
_diffrn_reflns_limit_h_min -12
_diffrn_reflns_limit_k_max 18
_diffrn_reflns_limit_k_min -18
_diffrn_reflns_limit_l_max 17
_diffrn_reflns_limit_l_min -17
_diffrn_reflns_number 32141
_diffrn_reflns_point_group_measured_fraction_full 0.999
_diffrn_reflns_point_group_measured_fraction_max 0.996
_diffrn_reflns_theta_full 25.242
_diffrn_reflns_theta_max 27.664
_diffrn_reflns_theta_min 2.274
_exptl_absorpt_coefficient_mu 0.091
_exptl_absorpt_correction_T_max 0.7456
_exptl_absorpt_correction_T_min 0.7115
_exptl_absorpt_correction_type multi-scan
_exptl_absorpt_process_details
'SADABS-2016/2 (Bruker,2016/2) was used for absorption correction. wR2(int) was 0.0979 before and 0.0514 after correction. The Ratio of minimum to maximum transmission is 0.9543. The \l/2 correction factor is Not present.'
_exptl_crystal_colour colourless
_exptl_crystal_colour_primary colourless
_exptl_crystal_density_diffrn 1.362
_exptl_crystal_description block
_exptl_crystal_F_000 776
_exptl_crystal_size_max 0.25
_exptl_crystal_size_mid 0.15
_exptl_crystal_size_min 0.12
_refine_diff_density_max 0.149
_refine_diff_density_min -0.221
_refine_diff_density_rms 0.045
_refine_ls_extinction_method none
_refine_ls_goodness_of_fit_ref 1.003
_refine_ls_hydrogen_treatment constr
_refine_ls_matrix_type full
_refine_ls_number_parameters 255
_refine_ls_number_reflns 4195
_refine_ls_number_restraints 0
_refine_ls_restrained_S_all 1.003
_refine_ls_R_factor_all 0.0901
_refine_ls_R_factor_gt 0.0464
_refine_ls_shift/su_max 0.000
_refine_ls_shift/su_mean 0.000
_refine_ls_structure_factor_coef Fsqd
_refine_ls_weighting_details 'w=1/[\s^2^(Fo^2^)+(0.0565P)^2^] where P=(Fo^2^+2Fc^2^)/3'
_refine_ls_weighting_scheme calc
_refine_ls_wR_factor_gt 0.0958
_refine_ls_wR_factor_ref 0.1074
_reflns_Friedel_coverage 0.000
_reflns_number_gt 2651
_reflns_number_total 4195
_reflns_threshold_expression 'I > 2\s(I)'
_cod_data_source_file d0cc04875e2.cif
_cod_data_source_block mo_190402d_0m
_cod_depositor_comments 'Adding full bibliography for 7127081.cif.'
_cod_database_code 7127081
_shelx_shelxl_version_number 2018/3
_shelx_space_group_comment
;
The symmetry employed for this shelxl refinement is uniquely defined
by the following loop, which should always be used as a source of
symmetry information in preference to the above space-group names.
They are only intended as comments.
;
_shelx_estimated_absorpt_t_max 0.989
_shelx_estimated_absorpt_t_min 0.978
_olex2_refinement_description
;
1. Fixed Uiso
 At 1.2 times of:
  All C(H) groups, All C(H,H) groups
 At 1.5 times of:
  All C(H,H,H) groups, All O(H) groups
2.a Ternary CH refined with riding coordinates:
 C10(H10)
2.b Secondary CH2 refined with riding coordinates:
 C9(H9A,H9B)
2.c Aromatic/amide H refined with riding coordinates:
 C2(H2A), C5(H5), C4(H4), C20(H20), C12(H12), C15(H15), C22(H22), C19(H19),
 C14(H14), C13(H13), C21(H21)
2.d Idealised Me refined as rotating group:
 C7(H7A,H7B,H7C)
2.e Idealised tetrahedral OH refined as rotating group:
 O2(H2)
;
_olex2_submission_special_instructions 'No special instructions were received'

loop_
_space_group_symop_operation_xyz
'x, y, z'
'-x+1/2, y+1/2, -z+1/2'
'-x, -y, -z'
'x-1/2, -y-1/2, z-1/2'

loop_
_atom_site_label
_atom_site_type_symbol
_atom_site_fract_x
_atom_site_fract_y
_atom_site_fract_z
_atom_site_U_iso_or_equiv
_atom_site_adp_type
_atom_site_occupancy
_atom_site_site_symmetry_order
_atom_site_calc_flag
_atom_site_refinement_flags_posn
_atom_site_refinement_flags_adp
_atom_site_refinement_flags_occupancy
_atom_site_disorder_assembly
_atom_site_disorder_group
O2 O 0.39773(10) 0.42886(7) 0.43970(7) 0.0375(3) Uani 1 1 d . . . . .
H2 H 0.374174 0.457250 0.384291 0.056 Uiso 1 1 calc GR . . . .
O1 O 0.64973(12) 0.70685(7) 0.29001(8) 0.0464(3) Uani 1 1 d . . . . .
O3 O 0.74200(12) 0.21010(7) 0.63051(8) 0.0475(3) Uani 1 1 d . . . . .
N1 N 0.59339(13) 0.57981(8) 0.18274(9) 0.0325(3) Uani 1 1 d . . . . .
N2 N 0.40333(13) 0.47622(8) 0.25988(9) 0.0337(3) Uani 1 1 d . . . . .
C1 C 0.50938(14) 0.37328(9) 0.44446(10) 0.0282(3) Uani 1 1 d . . . . .
C6 C 0.56453(15) 0.36404(9) 0.36000(10) 0.0290(3) Uani 1 1 d . . . . .
C8 C 0.50854(15) 0.41880(9) 0.26566(11) 0.0302(3) Uani 1 1 d . . . . .
C11 C 0.80704(16) 0.49872(10) 0.24857(11) 0.0339(3) Uani 1 1 d . . . . .
C2 C 0.56835(15) 0.32405(10) 0.53622(11) 0.0313(3) Uani 1 1 d . . . . .
H2A H 0.533497 0.332906 0.592165 0.038 Uiso 1 1 calc R . . . .
C3 C 0.67827(15) 0.26219(10) 0.54444(11) 0.0335(3) Uani 1 1 d . . . . .
C18 C 0.44088(16) 0.59257(10) 0.13926(11) 0.0331(3) Uani 1 1 d . . . . .
C10 C 0.66023(16) 0.49234(9) 0.16739(11) 0.0322(3) Uani 1 1 d . . . . .
H10 H 0.672073 0.492569 0.097964 0.039 Uiso 1 1 calc R . . . .
C17 C 0.68258(17) 0.63282(10) 0.26041(11) 0.0335(3) Uani 1 1 d . . . . .
C9 C 0.56637(16) 0.41019(9) 0.17516(11) 0.0326(3) Uani 1 1 d . . . . .
H9A H 0.485729 0.405185 0.110848 0.039 Uiso 1 1 calc R . . . .
H9B H 0.623354 0.354184 0.183095 0.039 Uiso 1 1 calc R . . . .
C23 C 0.34935(16) 0.53642(10) 0.17427(11) 0.0346(4) Uani 1 1 d . . . . .
C5 C 0.67600(17) 0.29917(10) 0.37211(11) 0.0371(4) Uani 1 1 d . . . . .
H5 H 0.713890 0.290505 0.317644 0.045 Uiso 1 1 calc R . . . .
C16 C 0.82065(16) 0.58270(10) 0.29949(12) 0.0350(3) Uani 1 1 d . . . . .
C4 C 0.73038(17) 0.24853(11) 0.46113(12) 0.0409(4) Uani 1 1 d . . . . .
H4 H 0.802295 0.204902 0.465988 0.049 Uiso 1 1 calc R . . . .
C20 C 0.38306(19) 0.65964(11) 0.06501(11) 0.0437(4) Uani 1 1 d . . . . .
H20 H 0.444471 0.698528 0.043879 0.052 Uiso 1 1 calc R . . . .
C12 C 0.91885(17) 0.43610(11) 0.27527(13) 0.0441(4) Uani 1 1 d . . . . .
H12 H 0.909916 0.379357 0.241728 0.053 Uiso 1 1 calc R . . . .
C15 C 0.94762(18) 0.60681(12) 0.37598(14) 0.0489(4) Uani 1 1 d . . . . .
H15 H 0.956975 0.663819 0.409001 0.059 Uiso 1 1 calc R . . . .
C22 C 0.20076(18) 0.54714(12) 0.12992(13) 0.0493(4) Uani 1 1 d . . . . .
H22 H 0.138278 0.510100 0.152204 0.059 Uiso 1 1 calc R . . . .
C19 C 0.2352(2) 0.66928(13) 0.02211(12) 0.0531(5) Uani 1 1 d . . . . .
H19 H 0.196838 0.714533 -0.027871 0.064 Uiso 1 1 calc R . . . .
C14 C 1.05990(19) 0.54463(13) 0.40222(14) 0.0550(5) Uani 1 1 d . . . . .
H14 H 1.146701 0.559667 0.453251 0.066 Uiso 1 1 calc R . . . .
C13 C 1.04461(18) 0.45969(13) 0.35313(14) 0.0512(5) Uani 1 1 d . . . . .
H13 H 1.120722 0.417690 0.373096 0.061 Uiso 1 1 calc R . . . .
C21 C 0.1447(2) 0.61204(13) 0.05322(14) 0.0563(5) Uani 1 1 d . . . . .
H21 H 0.044804 0.617040 0.022384 0.068 Uiso 1 1 calc R . . . .
C7 C 0.7021(2) 0.22819(14) 0.72094(13) 0.0597(5) Uani 1 1 d . . . . .
H7A H 0.599569 0.219244 0.705130 0.090 Uiso 1 1 calc GR . . . .
H7B H 0.726485 0.290690 0.742999 0.090 Uiso 1 1 calc GR . . . .
H7C H 0.753210 0.186893 0.775892 0.090 Uiso 1 1 calc GR . . . .

loop_
_atom_site_aniso_label
_atom_site_aniso_U_11
_atom_site_aniso_U_22
_atom_site_aniso_U_33
_atom_site_aniso_U_23
_atom_site_aniso_U_13
_atom_site_aniso_U_12
O2 0.0299(6) 0.0433(6) 0.0401(6) 0.0045(5) 0.0124(5) 0.0126(5)
O1 0.0541(8) 0.0303(6) 0.0577(7) -0.0062(5) 0.0220(6) 0.0024(5)
O3 0.0524(7) 0.0507(7) 0.0414(6) 0.0139(5) 0.0176(5) 0.0239(6)
N1 0.0306(7) 0.0289(6) 0.0396(6) -0.0003(5) 0.0135(6) 0.0006(6)
N2 0.0278(7) 0.0339(7) 0.0391(7) 0.0059(5) 0.0101(6) 0.0027(6)
C1 0.0205(7) 0.0253(7) 0.0371(8) -0.0042(6) 0.0070(6) -0.0007(6)
C6 0.0256(7) 0.0262(7) 0.0340(7) -0.0010(6) 0.0078(6) -0.0004(6)
C8 0.0257(7) 0.0279(7) 0.0354(7) -0.0036(6) 0.0077(6) -0.0051(6)
C11 0.0304(8) 0.0346(8) 0.0410(8) -0.0008(7) 0.0172(7) -0.0016(7)
C2 0.0288(8) 0.0339(8) 0.0326(7) -0.0004(6) 0.0116(6) 0.0016(6)
C3 0.0309(8) 0.0313(8) 0.0374(8) 0.0030(6) 0.0098(7) 0.0042(7)
C18 0.0321(8) 0.0351(8) 0.0321(7) 0.0007(6) 0.0104(7) 0.0061(7)
C10 0.0327(8) 0.0322(8) 0.0351(7) -0.0028(6) 0.0156(6) 0.0023(7)
C17 0.0388(9) 0.0287(7) 0.0372(8) 0.0014(6) 0.0179(7) -0.0045(7)
C9 0.0324(8) 0.0306(8) 0.0336(7) -0.0050(6) 0.0086(6) -0.0019(6)
C23 0.0305(8) 0.0363(8) 0.0351(8) 0.0034(6) 0.0078(7) 0.0048(7)
C5 0.0395(9) 0.0378(8) 0.0393(8) 0.0000(7) 0.0198(7) 0.0085(7)
C16 0.0340(8) 0.0321(8) 0.0421(8) -0.0016(6) 0.0167(7) -0.0033(7)
C4 0.0375(9) 0.0387(9) 0.0496(9) 0.0043(7) 0.0184(7) 0.0156(7)
C20 0.0502(10) 0.0443(9) 0.0408(8) 0.0113(7) 0.0202(8) 0.0106(8)
C12 0.0329(9) 0.0405(9) 0.0620(10) -0.0060(8) 0.0195(8) 0.0027(7)
C15 0.0404(10) 0.0451(10) 0.0574(10) -0.0098(8) 0.0104(8) -0.0079(8)
C22 0.0317(9) 0.0536(10) 0.0583(10) 0.0118(8) 0.0083(8) 0.0029(8)
C19 0.0558(12) 0.0582(11) 0.0430(9) 0.0173(8) 0.0125(9) 0.0221(10)
C14 0.0306(9) 0.0636(12) 0.0635(12) -0.0046(10) 0.0048(9) -0.0079(9)
C13 0.0279(9) 0.0533(11) 0.0715(12) 0.0021(9) 0.0143(9) 0.0040(8)
C21 0.0370(10) 0.0669(12) 0.0554(11) 0.0132(9) 0.0010(9) 0.0129(9)
C7 0.0654(13) 0.0732(13) 0.0433(9) 0.0198(9) 0.0210(9) 0.0290(11)

loop_
_atom_type_symbol
_atom_type_description
_atom_type_scat_dispersion_real
_atom_type_scat_dispersion_imag
_atom_type_scat_source
C C 0.0033 0.0016 'International Tables Vol C Tables 4.2.6.8 and 6.1.1.4'
H H 0.0000 0.0000 'International Tables Vol C Tables 4.2.6.8 and 6.1.1.4'
N N 0.0061 0.0033 'International Tables Vol C Tables 4.2.6.8 and 6.1.1.4'
O O 0.0106 0.0060 'International Tables Vol C Tables 4.2.6.8 and 6.1.1.4'

loop_
_geom_angle_atom_site_label_1
_geom_angle_atom_site_label_2
_geom_angle_atom_site_label_3
_geom_angle
_geom_angle_site_symmetry_1
_geom_angle_site_symmetry_3
_geom_angle_publ_flag
C1 O2 H2 109.5 . . ?
C3 O3 C7 117.24(12) . . ?
C18 N1 C10 120.25(11) . . ?
C17 N1 C18 124.59(12) . . ?
C17 N1 C10 113.13(12) . . ?
C8 N2 C23 121.71(13) . . ?
O2 C1 C6 121.97(12) . . ?
O2 C1 C2 116.88(13) . . ?
C2 C1 C6 121.14(13) . . ?
C1 C6 C8 121.56(12) . . ?
C5 C6 C1 116.54(12) . . ?
C5 C6 C8 121.90(13) . . ?
N2 C8 C6 118.07(13) . . ?
N2 C8 C9 119.63(12) . . ?
C6 C8 C9 122.29(13) . . ?
C16 C11 C10 109.59(13) . . ?
C12 C11 C10 129.83(14) . . ?
C12 C11 C16 120.58(14) . . ?
C1 C2 H2A 120.0 . . ?
C3 C2 C1 119.93(13) . . ?
C3 C2 H2A 120.0 . . ?
O3 C3 C2 124.33(13) . . ?
O3 C3 C4 115.40(13) . . ?
C2 C3 C4 120.27(13) . . ?
C23 C18 N1 118.58(12) . . ?
C20 C18 N1 121.39(14) . . ?
C20 C18 C23 120.03(14) . . ?
N1 C10 C11 101.81(11) . . ?
N1 C10 H10 108.9 . . ?
N1 C10 C9 111.30(12) . . ?
C11 C10 H10 108.9 . . ?
C11 C10 C9 116.70(12) . . ?
C9 C10 H10 108.9 . . ?
O1 C17 N1 125.24(14) . . ?
O1 C17 C16 128.38(14) . . ?
N1 C17 C16 106.37(12) . . ?
C8 C9 C10 112.21(11) . . ?
C8 C9 H9A 109.2 . . ?
C8 C9 H9B 109.2 . . ?
C10 C9 H9A 109.2 . . ?
C10 C9 H9B 109.2 . . ?
H9A C9 H9B 107.9 . . ?
C18 C23 N2 121.86(13) . . ?
C22 C23 N2 119.25(14) . . ?
C22 C23 C18 118.58(13) . . ?
C6 C5 H5 118.9 . . ?
C4 C5 C6 122.12(15) . . ?
C4 C5 H5 118.9 . . ?
C11 C16 C17 108.97(13) . . ?
C15 C16 C11 121.08(15) . . ?
C15 C16 C17 129.92(14) . . ?
C3 C4 H4 120.1 . . ?
C5 C4 C3 119.89(14) . . ?
C5 C4 H4 120.1 . . ?
C18 C20 H20 119.8 . . ?
C19 C20 C18 120.43(16) . . ?
C19 C20 H20 119.8 . . ?
C11 C12 H12 120.9 . . ?
C11 C12 C13 118.18(15) . . ?
C13 C12 H12 120.9 . . ?
C16 C15 H15 120.8 . . ?
C14 C15 C16 118.42(16) . . ?
C14 C15 H15 120.8 . . ?
C23 C22 H22 119.6 . . ?
C21 C22 C23 120.70(17) . . ?
C21 C22 H22 119.6 . . ?
C20 C19 H19 120.1 . . ?
C21 C19 C20 119.81(15) . . ?
C21 C19 H19 120.1 . . ?
C15 C14 H14 119.8 . . ?
C15 C14 C13 120.37(16) . . ?
C13 C14 H14 119.8 . . ?
C12 C13 C14 121.33(16) . . ?
C12 C13 H13 119.3 . . ?
C14 C13 H13 119.3 . . ?
C22 C21 H21 119.8 . . ?
C19 C21 C22 120.35(17) . . ?
C19 C21 H21 119.8 . . ?
O3 C7 H7A 109.5 . . ?
O3 C7 H7B 109.5 . . ?
O3 C7 H7C 109.5 . . ?
H7A C7 H7B 109.5 . . ?
H7A C7 H7C 109.5 . . ?
H7B C7 H7C 109.5 . . ?

loop_
_geom_bond_atom_site_label_1
_geom_bond_atom_site_label_2
_geom_bond_distance
_geom_bond_site_symmetry_2
_geom_bond_publ_flag
O2 H2 0.8200 . ?
O2 C1 1.3377(16) . ?
O1 C17 1.2231(17) . ?
O3 C3 1.3589(16) . ?
O3 C7 1.4183(19) . ?
N1 C18 1.4232(18) . ?
N1 C10 1.4700(17) . ?
N1 C17 1.3653(18) . ?
N2 C8 1.3025(18) . ?
N2 C23 1.4097(18) . ?
C1 C6 1.4127(19) . ?
C1 C2 1.3860(18) . ?
C6 C8 1.4518(19) . ?
C6 C5 1.405(2) . ?
C8 C9 1.504(2) . ?
C11 C10 1.501(2) . ?
C11 C16 1.384(2) . ?
C11 C12 1.374(2) . ?
C2 H2A 0.9300 . ?
C2 C3 1.3730(19) . ?
C3 C4 1.387(2) . ?
C18 C23 1.395(2) . ?
C18 C20 1.381(2) . ?
C10 H10 0.9800 . ?
C10 C9 1.525(2) . ?
C17 C16 1.470(2) . ?
C9 H9A 0.9700 . ?
C9 H9B 0.9700 . ?
C23 C22 1.386(2) . ?
C5 H5 0.9300 . ?
C5 C4 1.363(2) . ?
C16 C15 1.379(2) . ?
C4 H4 0.9300 . ?
C20 H20 0.9300 . ?
C20 C19 1.376(2) . ?
C12 H12 0.9300 . ?
C12 C13 1.378(2) . ?
C15 H15 0.9300 . ?
C15 C14 1.373(2) . ?
C22 H22 0.9300 . ?
C22 C21 1.377(2) . ?
C19 H19 0.9300 . ?
C19 C21 1.370(3) . ?
C14 H14 0.9300 . ?
C14 C13 1.384(3) . ?
C13 H13 0.9300 . ?
C21 H21 0.9300 . ?
C7 H7A 0.9600 . ?
C7 H7B 0.9600 . ?
C7 H7C 0.9600 . ?
